data_1505000
loop_
_publ_author_name
'Loeppky, Richard N.'
'Shi, Jianzheng'
'Barnes, Charles L.'
'Geddam, Sailaja'

_publ_section_title
;
 A diazonium ion cascade from the nitrosation of tolazoline, an
 imidazoline-containing drug.
;
_journal_issue 2
_journal_name_full 'Chemical research in toxicology'
_journal_page_first 295
_journal_page_last 307
_journal_paper_doi 10.1021/tx700317g
_journal_volume 21
_journal_year 2008
_chemical_formula_sum 'C12 H13 N5 O2'
_chemical_formula_weight 259.27
_space_group_IT_number 43
_symmetry_cell_setting orthorhombic
_symmetry_Int_Tables_number 43
_symmetry_space_group_name_Hall 'F 2 -2d'
_symmetry_space_group_name_H-M 'F d d 2'
_atom_sites_solution_hydrogens geom
_atom_sites_solution_primary direct
_atom_sites_solution_secondary difmap
_audit_creation_method SHELXL-97
_cell_angle_alpha 90.00
_cell_angle_beta 90.00
_cell_angle_gamma 90.00
_cell_formula_units_Z 16
_cell_length_a 16.0664(16)
_cell_length_b 37.184(4)
_cell_length_c 9.0903(9)
_cell_measurement_reflns_used 4335
_cell_measurement_temperature 173(2)
_cell_measurement_theta_max 26.9
_cell_measurement_theta_min 2.2
_cell_volume 5430.7(10)
_computing_cell_refinement 'SAINT (Bruker, 1998)'
_computing_data_collection 'SMART (Bruker, 1998)'
_computing_data_reduction 'SAINT (Bruker, 1998)'
_computing_molecular_graphics 'ORTEP-III (Burnett & Johnson, 1996)'
_computing_publication_material 'CIFTAB (Sheldrick, 1997)'
_computing_structure_refinement 'SHELXL-97 (Sheldrick, 1997)'
_computing_structure_solution 'SHELXS-97 (Sheldrick, 1997)'
_diffrn_ambient_temperature 173(2)
_diffrn_measured_fraction_theta_full 0.997
_diffrn_measured_fraction_theta_max 0.997
_diffrn_measurement_device_type 'Bruker SMART CCD area detector'
_diffrn_measurement_method 'omega scans'
_diffrn_radiation_monochromator graphite
_diffrn_radiation_type MoK\a
_diffrn_radiation_wavelength 0.71073
_diffrn_reflns_av_R_equivalents 0.0226
_diffrn_reflns_av_sigmaI/netI 0.0151
_diffrn_reflns_limit_h_max 20
_diffrn_reflns_limit_h_min -19
_diffrn_reflns_limit_k_max 47
_diffrn_reflns_limit_k_min -44
_diffrn_reflns_limit_l_max 11
_diffrn_reflns_limit_l_min -7
_diffrn_reflns_number 8140
_diffrn_reflns_theta_full 27.11
_diffrn_reflns_theta_max 27.11
_diffrn_reflns_theta_min 2.19
_diffrn_source 'fine-focus sealed tube'
_diffrn_standards_decay_% 0.0
_exptl_absorpt_coefficient_mu 0.091
_exptl_absorpt_correction_T_max 0.98
_exptl_absorpt_correction_T_min 0.70
_exptl_absorpt_correction_type multi-scan
_exptl_absorpt_process_details
;
 Data were corrected for decay and absorption using the program SADABS 
 (Sheldrick, G. M. (2003). SADABS. Version 2.10. University of
 G\"ottingen, Germany).
;
_exptl_crystal_colour colorless
_exptl_crystal_density_diffrn 1.268
_exptl_crystal_density_method 'not measured'
_exptl_crystal_description prism
_exptl_crystal_F_000 2176
_exptl_crystal_size_max 0.50
_exptl_crystal_size_mid 0.35
_exptl_crystal_size_min 0.25
_refine_diff_density_max 0.174
_refine_diff_density_min -0.109
_refine_diff_density_rms 0.027
_refine_ls_abs_structure_details 'Flack H D (1983), Acta Cryst. A39, 876-881'
_refine_ls_extinction_method none
_refine_ls_goodness_of_fit_ref 1.041
_refine_ls_hydrogen_treatment mixed
_refine_ls_matrix_type full
_refine_ls_number_parameters 177
_refine_ls_number_reflns 1591
_refine_ls_number_restraints 1
_refine_ls_restrained_S_all 1.041
_refine_ls_R_factor_all 0.0322
_refine_ls_R_factor_gt 0.0292
_refine_ls_shift/su_max 0.002
_refine_ls_shift/su_mean 0.000
_refine_ls_structure_factor_coef Fsqd
_refine_ls_weighting_details 'calc w=1/[\s^2^(Fo^2^)+(0.0502P)^2^+1.1253P] where P=(Fo^2^+2Fc^2^)/3'
_refine_ls_weighting_scheme calc
_refine_ls_wR_factor_gt 0.0773
_refine_ls_wR_factor_ref 0.0792
_reflns_number_gt 1474
_reflns_number_total 1591
_reflns_threshold_expression >2sigma(I)
_cod_data_source_file tx700317g-file001.cif
_cod_data_source_block JS04
_cod_original_cell_volume 5430.7(9)
_cod_database_code 1505000

loop_
_symmetry_equiv_pos_as_xyz
'x, y, z'
'-x, -y, z'
'-x+1/4, y+1/4, z+1/4'
'x+1/4, -y+1/4, z+1/4'
'x, y+1/2, z+1/2'
'-x, -y+1/2, z+1/2'
'-x+1/4, y+3/4, z+3/4'
'x+1/4, -y+3/4, z+3/4'
'x+1/2, y, z+1/2'
'-x+1/2, -y, z+1/2'
'-x+3/4, y+1/4, z+3/4'
'x+3/4, -y+1/4, z+3/4'
'x+1/2, y+1/2, z'
'-x+1/2, -y+1/2, z'
'-x+3/4, y+3/4, z+1/4'
'x+3/4, -y+3/4, z+1/4'

loop_
_atom_site_label
_atom_site_type_symbol
_atom_site_fract_x
_atom_site_fract_y
_atom_site_fract_z
_atom_site_U_iso_or_equiv
_atom_site_adp_type
_atom_site_occupancy
_atom_site_symmetry_multiplicity
_atom_site_calc_flag
_atom_site_refinement_flags
O1 O 0.39044(9) 0.00068(4) 0.8089(2) 0.0558(4) Uani 1 1 d .
O2 O 0.37141(7) 0.11333(3) 0.80999(16) 0.0407(3) Uani 1 1 d .
N1 N 0.30290(8) 0.03925(4) 0.72876(17) 0.0338(3) Uani 1 1 d .
N2 N 0.21779(9) 0.07908(4) 0.62358(17) 0.0367(3) Uani 1 1 d .
N3 N 0.34852(10) 0.02729(4) 0.84018(19) 0.0411(4) Uani 1 1 d .
N4 N 0.30874(8) 0.11310(4) 0.91564(17) 0.0360(3) Uani 1 1 d .
N5 N 0.37421(15) 0.01593(6) 0.2332(2) 0.0754(6) Uani 1 1 d .
C1 C 0.25430(9) 0.07042(4) 0.74127(18) 0.0298(3) Uani 1 1 d .
C2 C 0.29771(12) 0.02491(5) 0.5790(2) 0.0419(4) Uani 1 1 d .
H2A H 0.2729 0.0005 0.5775 0.050 Uiso 1 1 calc R
H2B H 0.3530 0.0242 0.5308 0.050 Uiso 1 1 calc R
C3 C 0.24010(12) 0.05281(5) 0.5070(2) 0.0464(5) Uani 1 1 d .
H3A H 0.2690 0.0650 0.4249 0.056 Uiso 1 1 calc R
H3B H 0.1895 0.0410 0.4680 0.056 Uiso 1 1 calc R
C4 C 0.25069(9) 0.09085(4) 0.88268(18) 0.0306(3) Uani 1 1 d .
C5 C 0.17844(10) 0.08637(4) 0.98098(19) 0.0345(4) Uani 1 1 d .
C6 C 0.17156(15) 0.10657(6) 1.1102(2) 0.0533(5) Uani 1 1 d .
H6 H 0.2141 0.1232 1.1363 0.064 Uiso 1 1 calc R
C7 C 0.10230(17) 0.10231(7) 1.2005(3) 0.0652(7) Uani 1 1 d .
H7 H 0.0970 0.1164 1.2871 0.078 Uiso 1 1 calc R
C8 C 0.04127(14) 0.07765(7) 1.1646(3) 0.0609(6) Uani 1 1 d .
H8 H -0.0060 0.0748 1.2264 0.073 Uiso 1 1 calc R
C9 C 0.04897(13) 0.05733(6) 1.0400(3) 0.0555(6) Uani 1 1 d .
H9 H 0.0073 0.0401 1.0168 0.067 Uiso 1 1 calc R
C10 C 0.11667(10) 0.06154(5) 0.9473(2) 0.0413(4) Uani 1 1 d .
H10 H 0.1209 0.0474 0.8606 0.050 Uiso 1 1 calc R
C11 C 0.41963(15) 0.03343(5) 0.1696(3) 0.0535(5) Uani 1 1 d .
C12 C 0.47835(15) 0.05529(7) 0.0861(3) 0.0675(7) Uani 1 1 d .
H12A H 0.5091 0.0400 0.0173 0.101 Uiso 1 1 calc R
H12B H 0.5175 0.0669 0.1539 0.101 Uiso 1 1 calc R
H12C H 0.4479 0.0738 0.0312 0.101 Uiso 1 1 calc R
H2O H 0.4023(14) 0.1331(7) 0.837(3) 0.055(6) Uiso 1 1 d .

loop_
_atom_site_aniso_label
_atom_site_aniso_U_11
_atom_site_aniso_U_22
_atom_site_aniso_U_33
_atom_site_aniso_U_23
_atom_site_aniso_U_13
_atom_site_aniso_U_12
O1 0.0606(9) 0.0451(7) 0.0617(9) 0.0023(7) -0.0013(8) 0.0213(7)
O2 0.0373(6) 0.0428(7) 0.0419(7) -0.0055(6) 0.0054(6) -0.0091(5)
N1 0.0362(7) 0.0323(6) 0.0327(7) -0.0045(6) 0.0024(6) 0.0041(5)
N2 0.0387(7) 0.0394(7) 0.0321(7) -0.0053(6) 0.0001(6) 0.0049(6)
N3 0.0425(7) 0.0395(8) 0.0414(9) 0.0039(6) -0.0001(7) 0.0063(7)
N4 0.0382(7) 0.0361(7) 0.0338(8) -0.0031(6) 0.0033(7) 0.0007(6)
N5 0.0939(16) 0.0801(14) 0.0521(12) 0.0133(11) 0.0101(12) -0.0051(12)
C1 0.0281(7) 0.0288(7) 0.0324(8) -0.0012(6) 0.0042(7) -0.0004(6)
C2 0.0444(9) 0.0425(9) 0.0389(10) -0.0110(8) 0.0038(8) 0.0053(8)
C3 0.0513(11) 0.0536(11) 0.0342(10) -0.0124(8) -0.0037(9) 0.0087(8)
C4 0.0343(7) 0.0279(7) 0.0295(8) -0.0013(6) 0.0014(7) 0.0029(6)
C5 0.0375(8) 0.0349(8) 0.0312(8) 0.0021(7) 0.0049(8) 0.0077(6)
C6 0.0618(12) 0.0580(12) 0.0399(11) -0.0096(9) 0.0121(10) 0.0028(10)
C7 0.0817(16) 0.0725(14) 0.0414(12) -0.0017(11) 0.0260(12) 0.0230(13)
C8 0.0543(12) 0.0729(14) 0.0556(14) 0.0203(12) 0.0277(11) 0.0180(11)
C9 0.0413(10) 0.0609(12) 0.0643(14) 0.0160(11) 0.0141(10) 0.0031(9)
C10 0.0367(9) 0.0430(9) 0.0441(11) 0.0044(8) 0.0066(8) 0.0034(7)
C11 0.0724(13) 0.0471(11) 0.0411(11) 0.0016(9) -0.0102(11) -0.0019(10)
C12 0.0706(14) 0.0592(13) 0.0728(17) 0.0215(12) -0.0252(13) -0.0216(11)

loop_
_atom_type_symbol
_atom_type_description
_atom_type_scat_dispersion_real
_atom_type_scat_dispersion_imag
_atom_type_scat_source
C C 0.0033 0.0000 'International Tables Vol C Tables 4.2.6.8 and 6.1.1.4'
H H 0.0000 0.0000 'International Tables Vol C Tables 4.2.6.8 and 6.1.1.4'
N N 0.0061 0.0000 'International Tables Vol C Tables 4.2.6.8 and 6.1.1.4'
O O 0.0106 0.0000 'International Tables Vol C Tables 4.2.6.8 and 6.1.1.4'

loop_
_geom_angle_atom_site_label_1
_geom_angle_atom_site_label_2
_geom_angle_atom_site_label_3
_geom_angle
N4 O2 H2O 102.1(15)
N3 N1 C1 121.51(14)
N3 N1 C2 128.25(14)
C1 N1 C2 110.16(15)
C1 N2 C3 108.94(14)
O1 N3 N1 113.30(16)
C4 N4 O2 111.65(14)
N2 C1 N1 113.65(14)
N2 C1 C4 125.55(14)
N1 C1 C4 120.78(14)
N1 C2 C3 100.61(14)
N1 C2 H2A 111.7
C3 C2 H2A 111.7
N1 C2 H2B 111.7
C3 C2 H2B 111.7
H2A C2 H2B 109.4
N2 C3 C2 106.62(15)
N2 C3 H3A 110.4
C2 C3 H3A 110.4
N2 C3 H3B 110.4
C2 C3 H3B 110.4
H3A C3 H3B 108.6
N4 C4 C5 120.26(14)
N4 C4 C1 120.06(14)
C5 C4 C1 119.64(13)
C10 C5 C6 119.03(17)
C10 C5 C4 120.26(15)
C6 C5 C4 120.70(17)
C7 C6 C5 119.8(2)
C7 C6 H6 120.1
C5 C6 H6 120.1
C8 C7 C6 120.3(2)
C8 C7 H7 119.9
C6 C7 H7 119.9
C9 C8 C7 119.9(2)
C9 C8 H8 120.1
C7 C8 H8 120.1
C8 C9 C10 120.8(2)
C8 C9 H9 119.6
C10 C9 H9 119.6
C9 C10 C5 120.1(2)
C9 C10 H10 119.9
C5 C10 H10 119.9
N5 C11 C12 178.9(3)
C11 C12 H12A 109.5
C11 C12 H12B 109.5
H12A C12 H12B 109.5
C11 C12 H12C 109.5
H12A C12 H12C 109.5
H12B C12 H12C 109.5

loop_
_geom_bond_atom_site_label_1
_geom_bond_atom_site_label_2
_geom_bond_distance
O1 N3 1.230(2)
O2 N4 1.3915(19)
O2 H2O 0.92(3)
N1 N3 1.327(2)
N1 C1 1.402(2)
N1 C2 1.465(2)
N2 C1 1.262(2)
N2 C3 1.485(2)
N4 C4 1.282(2)
N5 C11 1.136(3)
C1 C4 1.494(2)
C2 C3 1.536(3)
C2 H2A 0.9900
C2 H2B 0.9900
C3 H3A 0.9900
C3 H3B 0.9900
C4 C5 1.474(2)
C5 C10 1.390(2)
C5 C6 1.399(3)
C6 C7 1.392(3)
C6 H6 0.9500
C7 C8 1.381(4)
C7 H7 0.9500
C8 C9 1.367(4)
C8 H8 0.9500
C9 C10 1.385(3)
C9 H9 0.9500
C10 H10 0.9500
C11 C12 1.458(3)
C12 H12A 0.9800
C12 H12B 0.9800
C12 H12C 0.9800

loop_
_geom_torsion_atom_site_label_1
_geom_torsion_atom_site_label_2
_geom_torsion_atom_site_label_3
_geom_torsion_atom_site_label_4
_geom_torsion
C1 N1 N3 O1 -176.73(15)
C2 N1 N3 O1 -0.4(3)
C3 N2 C1 N1 -0.8(2)
C3 N2 C1 C4 177.48(15)
N3 N1 C1 N2 176.85(15)
C2 N1 C1 N2 -0.1(2)
N3 N1 C1 C4 -1.5(2)
C2 N1 C1 C4 -178.44(14)
N3 N1 C2 C3 -175.83(16)
C1 N1 C2 C3 0.85(18)
C1 N2 C3 C2 1.3(2)
N1 C2 C3 N2 -1.23(19)
O2 N4 C4 C5 179.69(13)
O2 N4 C4 C1 -2.8(2)
N2 C1 C4 N4 -96.5(2)
N1 C1 C4 N4 81.58(19)
N2 C1 C4 C5 81.0(2)
N1 C1 C4 C5 -100.90(18)
N4 C4 C5 C10 -178.20(16)
C1 C4 C5 C10 4.3(2)
N4 C4 C5 C6 0.8(2)
C1 C4 C5 C6 -176.68(16)
C10 C5 C6 C7 -1.8(3)
C4 C5 C6 C7 179.11(19)
C5 C6 C7 C8 1.4(3)
C6 C7 C8 C9 0.1(4)
C7 C8 C9 C10 -1.1(3)
C8 C9 C10 C5 0.7(3)
C6 C5 C10 C9 0.8(3)
C4 C5 C10 C9 179.85(17)

loop_
_cod_related_entry_id
_cod_related_entry_code
_cod_related_entry_database
1 30651536 ChemSpider
